data_7103507
loop_
_publ_author_name
'Epple, Lars'
'Amsharov, Konstantin'
'Simeonov, Kalin'
'Dix, Ina'
'Jansen, Martin'

_publ_section_title
;
 Crystallographic characterization and identification of a minor isomer
 of C(84) fullerene.
;
_journal_issue 43
_journal_name_full 'Chemical communications (Cambridge, England)'
_journal_page_first 5610
_journal_page_last 5612
_journal_paper_doi 10.1039/b811872h
_journal_year 2008
_chemical_formula_moiety 'C84, C44 H28 Ag N4, C6H6'
_chemical_formula_sum 'C134 H34 Ag N4'
_chemical_formula_weight 1807.52
_chemical_name_systematic
;
?
;
_space_group_IT_number 2
_symmetry_cell_setting triclinic
_symmetry_space_group_name_Hall '-P 1'
_symmetry_space_group_name_H-M 'P -1'
_atom_sites_solution_hydrogens geom
_atom_sites_solution_primary direct
_atom_sites_solution_secondary difmap
_audit_creation_method SHELXL-97
_cell_angle_alpha 81.668(6)
_cell_angle_beta 80.692(5)
_cell_angle_gamma 77.854(5)
_cell_formula_units_Z 2
_cell_length_a 11.9115(11)
_cell_length_b 14.4879(14)
_cell_length_c 22.244(2)
_cell_measurement_reflns_used 9254
_cell_measurement_temperature 100(2)
_cell_measurement_theta_max 68.71
_cell_measurement_theta_min 3.93
_cell_volume 3678.9(6)
_computing_cell_refinement 'Bruker AXS SAINT (v 7.34A, Bruker 2006)'
_computing_data_collection 'Proteum (v 1.40, Bruker 2002)'
_computing_data_reduction 'Bruker AXS SAINT (v 7.34A, Bruker 2006)'
_computing_structure_refinement 'SHELXL-97 (Sheldrick, 1997)'
_computing_structure_solution 'SHELXS-97 (Sheldrick, 1990)'
_diffrn_ambient_temperature 100(2)
_diffrn_measured_fraction_theta_full 0.949
_diffrn_measured_fraction_theta_max 0.949
_diffrn_measurement_device_type -
_diffrn_measurement_method \wscans
_diffrn_radiation_monochromator graphite
_diffrn_radiation_source 'fine-focus sealed tube'
_diffrn_radiation_type CuK\a
_diffrn_radiation_wavelength 1.54178
_diffrn_reflns_av_R_equivalents 0.0524
_diffrn_reflns_av_sigmaI/netI 0.0442
_diffrn_reflns_limit_h_max 14
_diffrn_reflns_limit_h_min -14
_diffrn_reflns_limit_k_max 17
_diffrn_reflns_limit_k_min -17
_diffrn_reflns_limit_l_max 26
_diffrn_reflns_limit_l_min -26
_diffrn_reflns_number 54440
_diffrn_reflns_theta_full 68.93
_diffrn_reflns_theta_max 68.93
_diffrn_reflns_theta_min 3.14
_diffrn_standards_decay_% 0
_diffrn_standards_interval_count 0
_diffrn_standards_interval_time 0
_diffrn_standards_number 0
_exptl_absorpt_coefficient_mu 2.770
_exptl_absorpt_correction_T_max 0.7532
_exptl_absorpt_correction_T_min 0.6476
_exptl_absorpt_correction_type multi-scan
_exptl_absorpt_process_details SADABS
_exptl_crystal_colour black
_exptl_crystal_density_diffrn 1.632
_exptl_crystal_density_method 'not measured'
_exptl_crystal_description block
_exptl_crystal_F_000 1826
_exptl_crystal_size_max 0.08
_exptl_crystal_size_mid 0.03
_exptl_crystal_size_min 0.02
_refine_diff_density_max 1.566
_refine_diff_density_min -1.088
_refine_diff_density_rms 0.080
_refine_ls_extinction_method none
_refine_ls_goodness_of_fit_ref 1.060
_refine_ls_hydrogen_treatment none
_refine_ls_matrix_type full
_refine_ls_number_parameters 1225
_refine_ls_number_reflns 12983
_refine_ls_number_restraints 0
_refine_ls_restrained_S_all 1.060
_refine_ls_R_factor_all 0.0547
_refine_ls_R_factor_gt 0.0404
_refine_ls_shift/su_max 0.000
_refine_ls_shift/su_mean 0.000
_refine_ls_structure_factor_coef Fsqd
_refine_ls_weighting_details 'calc w=1/[\s^2^(Fo^2^)+(0.0563P)^2^+3.0104P] where P=(Fo^2^+2Fc^2^)/3'
_refine_ls_weighting_scheme calc
_refine_ls_wR_factor_gt 0.0966
_refine_ls_wR_factor_ref 0.1070
_reflns_number_gt 10576
_reflns_number_total 12983
_reflns_threshold_expression >2sigma(I)
_cod_data_source_file b811872h.txt
_cod_data_source_block ams118
_cod_database_code 7103507

loop_
_symmetry_equiv_pos_as_xyz
'x, y, z'
'-x, -y, -z'

loop_
_atom_site_label
_atom_site_type_symbol
_atom_site_fract_x
_atom_site_fract_y
_atom_site_fract_z
_atom_site_U_iso_or_equiv
_atom_site_adp_type
_atom_site_occupancy
_atom_site_symmetry_multiplicity
_atom_site_calc_flag
_atom_site_refinement_flags
_atom_site_disorder_assembly
_atom_site_disorder_group
Ag1 Ag 1.0000 0.0000 0.0000 0.01517(8) Uani 1 2 d S . .
Ag2 Ag 0.0000 0.5000 0.5000 0.01654(8) Uani 1 2 d S . .
N1 N 0.8266(2) 0.00335(16) 0.03756(11) 0.0173(5) Uani 1 1 d . . .
N2 N 0.9827(2) 0.14049(15) 0.02040(11) 0.0165(5) Uani 1 1 d . . .
N3 N -0.1632(2) 0.53707(16) 0.47039(11) 0.0181(5) Uani 1 1 d . . .
N4 N 0.0574(2) 0.41238(16) 0.42975(11) 0.0185(5) Uani 1 1 d . . .
C5 C 0.7672(2) -0.06737(19) 0.03604(13) 0.0172(6) Uani 1 1 d . . .
C6 C 0.7514(2) 0.0778(2) 0.06222(13) 0.0174(6) Uani 1 1 d . . .
C7 C 0.9225(3) 0.2739(2) 0.06888(14) 0.0207(6) Uani 1 1 d . . .
H7 H 0.8745 0.3213 0.0920 0.025 Uiso 1 1 calc R . .
C8 C -0.1969(3) 0.5001(2) 0.42434(13) 0.0194(6) Uani 1 1 d . . .
C9 C -0.0049(3) 0.4031(2) 0.38464(13) 0.0193(6) Uani 1 1 d . . .
C10 C -0.2586(3) 0.5913(2) 0.49961(14) 0.0198(6) Uani 1 1 d . . .
C11 C 0.7435(3) -0.3057(2) 0.06040(14) 0.0209(6) Uani 1 1 d . . .
H11 H 0.8050 -0.3201 0.0847 0.025 Uiso 1 1 calc R . .
C12 C 0.1681(3) 0.36256(19) 0.41713(13) 0.0187(6) Uani 1 1 d . . .
C13 C 0.7309(2) -0.2230(2) 0.01974(13) 0.0188(6) Uani 1 1 d . . .
C14 C 0.6854(2) 0.2332(2) 0.10379(14) 0.0193(6) Uani 1 1 d . . .
C15 C 0.6397(3) -0.2025(2) -0.01548(15) 0.0232(6) Uani 1 1 d . . .
H15 H 0.6301 -0.1461 -0.0434 0.028 Uiso 1 1 calc R . .
C16 C 0.7801(2) 0.16430(19) 0.07156(13) 0.0183(6) Uani 1 1 d . . .
C17 C -0.3721(3) 0.7068(3) 0.56951(19) 0.0418(4) Uani 1 1 d . . .
C18 C -0.3582(3) 0.5867(2) 0.47160(14) 0.0246(7) Uani 1 1 d . . .
H18 H -0.4358 0.6175 0.4831 0.029 Uiso 1 1 calc R . .
C19 C -0.2605(3) 0.6420(2) 0.54945(14) 0.0217(6) Uani 1 1 d . . .
C20 C -0.2671(3) 0.4906(2) 0.23776(14) 0.0259(7) Uani 1 1 d . . .
H20 H -0.3016 0.5440 0.2123 0.031 Uiso 1 1 calc R . .
C21 C 0.8885(2) 0.19057(19) 0.05362(13) 0.0162(6) Uani 1 1 d . . .
C22 C 1.0731(2) 0.18729(19) 0.01389(13) 0.0176(6) Uani 1 1 d . . .
C23 C 0.5632(3) -0.2644(2) -0.00981(15) 0.0256(7) Uani 1 1 d . . .
H23 H 0.5012 -0.2500 -0.0338 0.031 Uiso 1 1 calc R . .
C24 C 0.6383(3) 0.0529(2) 0.07620(14) 0.0213(6) Uani 1 1 d . . .
H24 H 0.5694 0.0917 0.0933 0.026 Uiso 1 1 calc R . .
C25 C -0.1232(3) 0.4422(2) 0.38245(14) 0.0203(6) Uani 1 1 d . . .
C26 C -0.2230(3) 0.5037(2) 0.28980(14) 0.0236(6) Uani 1 1 d . . .
H26 H -0.2267 0.5662 0.2992 0.028 Uiso 1 1 calc R . .
C27 C 0.0720(3) 0.3460(2) 0.34143(14) 0.0234(6) Uani 1 1 d . . .
H27 H 0.0527 0.3296 0.3051 0.028 Uiso 1 1 calc R . .
C28 C 0.6664(3) -0.3679(2) 0.06585(14) 0.0226(6) Uani 1 1 d . . .
H28 H 0.6755 -0.4244 0.0937 0.027 Uiso 1 1 calc R . .
C29 C -0.1738(3) 0.4260(2) 0.32815(14) 0.0211(6) Uani 1 1 d . . .
C30 C 0.3612(3) 0.7940(3) 0.11621(16) 0.0371(9) Uani 1 1 d . . .
C31 C -0.3210(3) 0.5307(2) 0.42617(14) 0.0235(6) Uani 1 1 d . . .
H31 H -0.3677 0.5144 0.4001 0.028 Uiso 1 1 calc R . .
C32 C 0.8131(2) -0.1561(2) 0.01430(13) 0.0178(6) Uani 1 1 d . . .
C33 C 1.0340(3) 0.2723(2) 0.04453(13) 0.0195(6) Uani 1 1 d . . .
H33 H 1.0787 0.3184 0.0470 0.023 Uiso 1 1 calc R . .
C34 C 0.6480(3) -0.0355(2) 0.06057(13) 0.0205(6) Uani 1 1 d . . .
H34 H 0.5873 -0.0703 0.0650 0.025 Uiso 1 1 calc R . .
C35 C 0.6274(3) 0.2059(2) 0.16129(15) 0.0258(7) Uani 1 1 d . . .
H35 H 0.6513 0.1441 0.1814 0.031 Uiso 1 1 calc R . .
C36 C 0.5352(3) 0.2678(2) 0.18941(16) 0.0321(8) Uani 1 1 d . . .
H36 H 0.4963 0.2479 0.2284 0.039 Uiso 1 1 calc R . .
C37 C 0.6502(3) 0.3255(2) 0.07600(15) 0.0238(7) Uani 1 1 d . . .
H37 H 0.6895 0.3461 0.0373 0.029 Uiso 1 1 calc R . .
C38 C 0.0496(3) 0.5214(2) 0.07044(16) 0.0318(8) Uani 1 1 d . . .
H38 H 0.0132 0.5686 0.0417 0.038 Uiso 1 1 calc R . .
C39 C -0.1699(3) 0.3344(2) 0.31369(15) 0.0246(7) Uani 1 1 d . . .
H39 H -0.1384 0.2806 0.3398 0.030 Uiso 1 1 calc R . .
C40 C 0.1762(3) 0.3197(2) 0.36166(14) 0.0230(6) Uani 1 1 d . . .
H40 H 0.2427 0.2803 0.3428 0.028 Uiso 1 1 calc R . .
C41 C 0.5582(3) 0.3875(2) 0.10455(18) 0.0319(8) Uani 1 1 d . . .
H41 H 0.5351 0.4501 0.0853 0.038 Uiso 1 1 calc R . .
C42 C 0.5765(3) -0.3468(2) 0.03047(15) 0.0249(7) Uani 1 1 d . . .
H42 H 0.5240 -0.3890 0.0339 0.030 Uiso 1 1 calc R . .
C43 C -0.0154(3) 0.4871(2) 0.12345(15) 0.0286(7) Uani 1 1 d . . .
H43 H -0.0965 0.5107 0.1309 0.034 Uiso 1 1 calc R . .
C44 C 0.1563(3) 0.3839(2) 0.15450(17) 0.0338(8) Uani 1 1 d . . .
H44 H 0.1928 0.3369 0.1833 0.041 Uiso 1 1 calc R . .
C45 C -0.1273(3) 0.7499(3) 0.26118(19) 0.0388(9) Uani 1 1 d . . .
C46 C -0.2602(3) 0.3998(2) 0.22352(15) 0.0278(7) Uani 1 1 d . . .
H46 H -0.2885 0.3907 0.1877 0.033 Uiso 1 1 calc R . .
C47 C 0.2800(3) 0.9666(3) 0.11816(15) 0.0363(8) Uani 1 1 d . . .
C48 C -0.0177(3) 0.6561(2) 0.34338(17) 0.0338(8) Uani 1 1 d . . .
C49 C -0.2120(3) 0.3218(2) 0.26138(15) 0.0271(7) Uani 1 1 d . . .
H49 H -0.2077 0.2594 0.2515 0.033 Uiso 1 1 calc R . .
C50 C 0.3355(3) 0.6345(3) 0.15808(17) 0.0390(9) Uani 1 1 d . . .
C51 C 0.2239(3) 0.5841(2) 0.36324(17) 0.0353(8) Uani 1 1 d . . .
C52 C 0.1637(4) 0.9226(3) 0.45675(15) 0.0381(9) Uani 1 1 d . . .
C53 C 0.3329(3) 1.0965(2) 0.28351(17) 0.0343(8) Uani 1 1 d . . .
C54 C -0.0502(3) 0.7054(3) 0.21707(18) 0.0398(9) Uani 1 1 d . . .
C55 C 0.0399(3) 1.1077(2) 0.20331(18) 0.0375(9) Uani 1 1 d . . .
C56 C -0.4006(3) 0.7958(3) 0.53829(19) 0.0418(4) Uani 1 1 d . . .
H56 H -0.3499 0.8153 0.5034 0.050 Uiso 1 1 calc R . .
C57 C 0.3863(3) 0.5740(2) 0.25366(18) 0.0382(9) Uani 1 1 d . . .
C58 C 0.4209(3) 0.9794(3) 0.36172(18) 0.0386(9) Uani 1 1 d . . .
C59 C -0.1374(3) 0.8099(3) 0.41103(18) 0.0403(9) Uani 1 1 d . . .
C60 C -0.0170(3) 1.0468(3) 0.17888(18) 0.0401(9) Uani 1 1 d . . .
C61 C 0.1182(3) 1.1236(2) 0.29808(17) 0.0339(8) Uani 1 1 d . . .
C62 C -0.1172(3) 0.7195(3) 0.32518(18) 0.0377(9) Uani 1 1 d . . .
C63 C 0.4145(3) 1.0491(2) 0.23671(18) 0.0354(8) Uani 1 1 d . . .
C64 C 0.3427(3) 0.5834(2) 0.36231(18) 0.0384(9) Uani 1 1 d . . .
C65 C 0.3828(3) 0.6374(3) 0.40105(18) 0.0396(9) Uani 1 1 d . . .
C66 C 0.4421(3) 0.7949(2) 0.15538(17) 0.0353(8) Uani 1 1 d . . .
C67 C 0.1688(4) 0.8508(3) 0.09851(16) 0.0412(9) Uani 1 1 d . . .
C68 C -0.1044(3) 1.0033(3) 0.21454(19) 0.0405(9) Uani 1 1 d . . .
C69 C 0.1199(3) 1.0824(2) 0.36202(17) 0.0347(8) Uani 1 1 d . . .
C70 C 0.2434(3) 0.5885(2) 0.19274(17) 0.0373(9) Uani 1 1 d . . .
C71 C 0.2758(4) 0.8789(3) 0.10071(15) 0.0388(9) Uani 1 1 d . . .
C72 C 0.1228(4) 0.7584(3) 0.47766(15) 0.0376(9) Uani 1 1 d . . .
C73 C 0.0659(4) 0.9984(3) 0.13258(17) 0.0398(9) Uani 1 1 d . . .
C74 C 0.4737(3) 0.6835(3) 0.3657(2) 0.0425(9) Uani 1 1 d . . .
C75 C -0.1277(3) 0.9039(3) 0.42339(18) 0.0414(9) Uani 1 1 d . . .
C76 C 0.4215(3) 0.6306(2) 0.19639(18) 0.0388(9) Uani 1 1 d . . .
C77 C -0.0309(3) 0.8594(3) 0.15547(17) 0.0401(9) Uani 1 1 d . . .
C78 C 0.0613(4) 0.9063(3) 0.12105(16) 0.0404(9) Uani 1 1 d . . .
C79 C 0.2282(3) 1.0544(2) 0.38346(17) 0.0352(8) Uani 1 1 d . . .
C80 C 0.2210(3) 0.4181(3) 0.10148(17) 0.0355(8) Uani 1 1 d . . .
H80 H 0.3021 0.3945 0.0938 0.043 Uiso 1 1 calc R . .
C81 C 0.1719(4) 1.0301(3) 0.12829(16) 0.0374(9) Uani 1 1 d . . .
C82 C -0.1402(3) 1.0310(2) 0.2742(2) 0.0393(9) Uani 1 1 d . . .
C83 C 0.5135(3) 0.8880(3) 0.21962(18) 0.0356(8) Uani 1 1 d . . .
C84 C 0.5414(3) 0.8040(3) 0.26313(19) 0.0378(9) Uani 1 1 d . . .
C85 C 0.1308(4) 0.6228(3) 0.18326(17) 0.0373(9) Uani 1 1 d . . .
C86 C 0.3072(4) 0.7139(3) 0.11719(16) 0.0391(9) Uani 1 1 d . . .
C87 C 0.3148(4) 0.7759(3) 0.45772(17) 0.0410(9) Uani 1 1 d . . .
C88 C -0.5764(3) 0.8294(3) 0.60724(18) 0.0418(4) Uani 1 1 d . . .
H88 H -0.6485 0.8695 0.6187 0.050 Uiso 1 1 calc R . .
C89 C 0.4989(3) 0.9342(3) 0.31757(19) 0.0384(9) Uani 1 1 d . . .
C90 C 0.1849(3) 0.5713(2) 0.30601(17) 0.0333(8) Uani 1 1 d . . .
C91 C 0.1672(3) 0.4867(2) 0.05977(16) 0.0347(8) Uani 1 1 d . . .
H91 H 0.2116 0.5101 0.0235 0.042 Uiso 1 1 calc R . .
C92 C 0.3061(4) 0.6813(3) 0.44528(17) 0.0391(9) Uani 1 1 d . . .
C93 C -0.0739(3) 1.0825(2) 0.30097(19) 0.0392(9) Uani 1 1 d . . .
C94 C 0.2519(3) 0.9717(3) 0.42849(16) 0.0372(8) Uani 1 1 d . . .
C95 C 0.3575(3) 1.0530(2) 0.18464(16) 0.0339(8) Uani 1 1 d . . .
C96 C 0.0216(3) 1.1175(2) 0.26670(19) 0.0365(8) Uani 1 1 d . . .
C97 C -0.0445(3) 0.7422(3) 0.43378(16) 0.0381(9) Uani 1 1 d . . .
C98 C -0.4437(3) 0.6805(3) 0.62175(19) 0.0418(4) Uani 1 1 d . . .
H98 H -0.4235 0.6202 0.6446 0.050 Uiso 1 1 calc R . .
C99 C 0.0377(3) 0.4188(2) 0.16507(15) 0.0295(7) Uani 1 1 d . . .
H99 H -0.0070 0.3955 0.2012 0.035 Uiso 1 1 calc R . .
C100 C 0.4212(3) 0.5858(2) 0.3060(2) 0.0406(9) Uani 1 1 d . . .
C101 C 0.4761(3) 0.7080(3) 0.19651(18) 0.0376(9) Uani 1 1 d . . .
C102 C -0.0320(3) 0.8935(3) 0.45528(16) 0.0394(9) Uani 1 1 d . . .
C103 C 0.0212(3) 0.6682(2) 0.40044(16) 0.0343(8) Uani 1 1 d . . .
C104 C 0.2705(3) 0.5581(2) 0.25386(18) 0.0357(8) Uani 1 1 d . . .
C105 C 0.5001(3) 0.3580(2) 0.16097(18) 0.0337(8) Uani 1 1 d . . .
H105 H 0.4363 0.3999 0.1800 0.040 Uiso 1 1 calc R . .
C106 C 0.4547(3) 0.8872(3) 0.16992(16) 0.0349(8) Uani 1 1 d . . .
C107 C 0.3684(4) 0.9247(3) 0.41420(17) 0.0399(9) Uani 1 1 d . . .
C108 C 0.0403(3) 0.6279(2) 0.23491(17) 0.0346(8) Uani 1 1 d . . .
C109 C 0.4949(3) 0.6532(2) 0.30643(19) 0.0383(9) Uani 1 1 d . . .
C110 C -0.1672(3) 0.8512(3) 0.2521(2) 0.0412(9) Uani 1 1 d . . .
C111 C 0.3343(3) 1.0613(2) 0.34475(17) 0.0360(8) Uani 1 1 d . . .
C112 C 0.5277(3) 0.8321(3) 0.32301(19) 0.0403(9) Uani 1 1 d . . .
C113 C 0.0118(4) 0.7924(3) 0.46835(16) 0.0396(9) Uani 1 1 d . . .
C114 C -0.1742(3) 0.7997(3) 0.35735(19) 0.0395(9) Uani 1 1 d . . .
C115 C 0.3748(3) 0.9739(2) 0.15105(16) 0.0343(8) Uani 1 1 d . . .
C116 C 0.2006(4) 0.8242(3) 0.47574(16) 0.0401(9) Uani 1 1 d . . .
C117 C 0.2440(3) 1.1115(2) 0.19704(17) 0.0361(8) Uani 1 1 d . . .
C118 C 0.0467(4) 0.9579(3) 0.44248(16) 0.0389(9) Uani 1 1 d . . .
C119 C 0.4819(3) 0.7764(3) 0.37546(19) 0.0388(9) Uani 1 1 d . . .
C120 C 0.4001(3) 0.8235(3) 0.42271(18) 0.0398(9) Uani 1 1 d . . .
C121 C -0.1142(3) 0.9081(3) 0.2025(2) 0.0422(9) Uani 1 1 d . . .
C122 C -0.5026(3) 0.8580(3) 0.55706(19) 0.0418(4) Uani 1 1 d . . .
H122 H -0.5210 0.9195 0.5354 0.050 Uiso 1 1 calc R . .
C123 C 0.1876(4) 0.6742(3) 0.45218(16) 0.0372(8) Uani 1 1 d . . .
C124 C -0.2027(3) 0.8812(3) 0.3123(2) 0.0426(9) Uani 1 1 d . . .
C125 C 0.0244(3) 1.0373(2) 0.39519(17) 0.0361(8) Uani 1 1 d . . .
C126 C 0.1019(4) 0.7044(3) 0.13882(17) 0.0406(9) Uani 1 1 d . . .
C127 C -0.1512(3) 0.9810(3) 0.37998(19) 0.0407(9) Uani 1 1 d . . .
C128 C 0.0651(3) 0.6073(2) 0.29605(17) 0.0334(8) Uani 1 1 d . . .
C129 C 0.5201(3) 0.7154(3) 0.25320(19) 0.0390(9) Uani 1 1 d . . .
C130 C 0.4935(3) 0.9695(3) 0.25334(18) 0.0379(9) Uani 1 1 d . . .
C131 C 0.1420(3) 0.6320(2) 0.40977(16) 0.0350(8) Uani 1 1 d . . .
C132 C -0.0083(3) 0.7587(3) 0.16147(17) 0.0397(9) Uani 1 1 d . . .
C133 C 0.1548(3) 1.1008(2) 0.16945(17) 0.0366(8) Uani 1 1 d . . .
C134 C -0.5458(3) 0.7426(3) 0.64094(19) 0.0418(4) Uani 1 1 d . . .
H134 H -0.5942 0.7250 0.6773 0.050 Uiso 1 1 calc R . .
C135 C -0.1904(3) 0.9698(3) 0.3233(2) 0.0433(10) Uani 1 1 d . . .
C136 C 0.1892(4) 0.7490(3) 0.10700(16) 0.0416(9) Uani 1 1 d . . .
C137 C -0.0751(3) 1.0478(2) 0.36583(19) 0.0389(9) Uani 1 1 d . . .
C138 C 0.2250(3) 1.1303(2) 0.26089(17) 0.0333(8) Uani 1 1 d . . .

loop_
_atom_site_aniso_label
_atom_site_aniso_U_11
_atom_site_aniso_U_22
_atom_site_aniso_U_33
_atom_site_aniso_U_23
_atom_site_aniso_U_13
_atom_site_aniso_U_12
Ag1 0.01760(15) 0.01473(14) 0.01575(15) -0.00325(12) -0.00393(10) -0.00651(10)
Ag2 0.01817(15) 0.01675(14) 0.01533(16) -0.00317(12) -0.00437(11) -0.00224(10)
N1 0.0182(12) 0.0175(11) 0.0183(13) -0.0020(10) -0.0046(9) -0.0063(9)
N2 0.0210(12) 0.0138(11) 0.0176(12) -0.0031(10) -0.0054(9) -0.0066(9)
N3 0.0156(12) 0.0197(12) 0.0187(13) -0.0016(11) -0.0059(9) -0.0010(9)
N4 0.0226(13) 0.0163(11) 0.0170(13) -0.0074(10) -0.0029(10) -0.0005(9)
C5 0.0213(15) 0.0173(13) 0.0153(14) -0.0009(12) -0.0059(11) -0.0066(11)
C6 0.0197(14) 0.0175(13) 0.0160(15) -0.0049(12) -0.0031(11) -0.0036(11)
C7 0.0242(16) 0.0202(14) 0.0203(16) -0.0044(13) -0.0051(12) -0.0072(12)
C8 0.0263(16) 0.0171(13) 0.0160(15) -0.0015(12) -0.0055(11) -0.0052(11)
C9 0.0257(15) 0.0161(13) 0.0180(15) -0.0032(12) -0.0057(12) -0.0050(11)
C10 0.0230(15) 0.0184(13) 0.0178(15) -0.0012(13) -0.0039(11) -0.0033(11)
C11 0.0232(15) 0.0207(14) 0.0201(16) -0.0049(13) -0.0029(12) -0.0057(12)
C12 0.0254(15) 0.0130(13) 0.0176(15) -0.0042(12) -0.0009(11) -0.0030(11)
C13 0.0221(15) 0.0180(14) 0.0187(15) -0.0073(12) -0.0013(11) -0.0068(11)
C14 0.0191(15) 0.0197(14) 0.0239(16) -0.0060(13) -0.0083(12) -0.0081(11)
C15 0.0269(16) 0.0194(14) 0.0259(17) -0.0011(13) -0.0066(13) -0.0091(12)
C16 0.0241(15) 0.0156(13) 0.0160(15) -0.0014(12) -0.0066(11) -0.0030(11)
C17 0.0357(8) 0.0418(8) 0.0446(10) -0.0134(8) -0.0015(6) 0.0025(6)
C18 0.0221(16) 0.0274(15) 0.0239(17) -0.0040(14) -0.0051(12) -0.0018(12)
C19 0.0233(15) 0.0202(14) 0.0207(16) 0.0001(13) -0.0028(12) -0.0040(11)
C20 0.0247(16) 0.0329(17) 0.0194(16) -0.0035(14) -0.0066(12) -0.0009(13)
C21 0.0221(15) 0.0137(13) 0.0154(14) -0.0070(12) -0.0053(11) -0.0032(11)
C22 0.0254(15) 0.0149(13) 0.0150(14) -0.0012(12) -0.0073(11) -0.0061(11)
C23 0.0262(16) 0.0239(15) 0.0315(18) -0.0091(14) -0.0097(13) -0.0070(12)
C24 0.0198(15) 0.0217(14) 0.0235(16) -0.0054(13) -0.0024(12) -0.0051(11)
C25 0.0265(16) 0.0179(13) 0.0180(15) 0.0004(12) -0.0054(12) -0.0074(11)
C26 0.0252(16) 0.0249(15) 0.0215(16) -0.0058(13) -0.0042(12) -0.0036(12)
C27 0.0280(17) 0.0206(14) 0.0223(16) -0.0048(13) -0.0051(12) -0.0037(12)
C28 0.0298(17) 0.0152(13) 0.0228(16) -0.0036(13) 0.0006(12) -0.0061(12)
C29 0.0217(15) 0.0257(15) 0.0169(15) -0.0046(13) -0.0030(11) -0.0052(12)
C30 0.051(2) 0.0370(19) 0.0215(18) -0.0119(16) 0.0134(15) -0.0114(16)
C31 0.0228(16) 0.0271(15) 0.0217(16) -0.0037(14) -0.0074(12) -0.0032(12)
C32 0.0235(15) 0.0190(14) 0.0127(14) 0.0007(12) -0.0065(11) -0.0066(11)
C33 0.0247(15) 0.0163(13) 0.0206(16) -0.0026(12) -0.0066(12) -0.0080(11)
C34 0.0231(15) 0.0204(14) 0.0203(16) -0.0022(13) -0.0022(12) -0.0101(11)
C35 0.0279(17) 0.0234(15) 0.0299(18) -0.0082(14) -0.0033(13) -0.0099(13)
C36 0.0316(18) 0.0337(18) 0.0350(19) -0.0196(16) 0.0049(14) -0.0115(14)
C37 0.0256(16) 0.0197(14) 0.0318(18) -0.0066(14) -0.0112(13) -0.0088(12)
C38 0.049(2) 0.0235(16) 0.0269(18) -0.0062(15) -0.0102(15) -0.0102(15)
C39 0.0256(16) 0.0245(15) 0.0255(17) -0.0066(14) -0.0065(12) -0.0040(12)
C40 0.0247(16) 0.0199(14) 0.0248(17) -0.0056(13) -0.0031(12) -0.0032(12)
C41 0.0299(18) 0.0182(15) 0.053(2) -0.0102(16) -0.0194(16) -0.0025(13)
C42 0.0264(16) 0.0211(15) 0.0305(18) -0.0096(14) 0.0015(13) -0.0113(12)
C43 0.0298(17) 0.0310(17) 0.0270(18) -0.0085(15) -0.0039(13) -0.0068(13)
C44 0.044(2) 0.0249(16) 0.037(2) -0.0095(16) -0.0174(16) -0.0044(14)
C45 0.0306(19) 0.044(2) 0.051(2) -0.0103(19) -0.0122(16) -0.0198(16)
C46 0.0227(16) 0.0377(18) 0.0259(17) -0.0147(15) -0.0038(13) -0.0045(13)
C47 0.056(2) 0.0356(19) 0.0160(17) 0.0049(16) 0.0007(15) -0.0156(17)
C48 0.041(2) 0.0273(16) 0.037(2) -0.0043(16) 0.0023(15) -0.0196(15)
C49 0.0265(17) 0.0277(16) 0.0312(18) -0.0105(15) -0.0047(13) -0.0090(13)
C50 0.051(2) 0.0308(18) 0.034(2) -0.0223(17) 0.0132(17) -0.0068(16)
C51 0.049(2) 0.0189(15) 0.036(2) 0.0067(15) -0.0056(16) -0.0082(14)
C52 0.059(2) 0.043(2) 0.0192(17) -0.0157(17) -0.0038(16) -0.0177(18)
C53 0.044(2) 0.0217(15) 0.043(2) -0.0121(16) -0.0017(16) -0.0170(14)
C54 0.044(2) 0.044(2) 0.043(2) -0.0133(19) -0.0141(17) -0.0222(17)
C55 0.043(2) 0.0199(15) 0.046(2) 0.0054(16) -0.0144(17) 0.0021(14)
C56 0.0357(8) 0.0418(8) 0.0446(10) -0.0134(8) -0.0015(6) 0.0025(6)
C57 0.044(2) 0.0175(15) 0.049(2) -0.0138(16) 0.0017(17) 0.0047(14)
C58 0.042(2) 0.042(2) 0.042(2) -0.0089(18) -0.0165(17) -0.0211(17)
C59 0.035(2) 0.044(2) 0.041(2) -0.0117(18) 0.0176(16) -0.0179(16)
C60 0.043(2) 0.0322(18) 0.043(2) 0.0121(18) -0.0243(17) 0.0007(16)
C61 0.043(2) 0.0145(14) 0.044(2) -0.0111(15) -0.0017(16) -0.0028(13)
C62 0.0330(19) 0.0386(19) 0.048(2) -0.0123(18) 0.0033(16) -0.0232(16)
C63 0.037(2) 0.0304(17) 0.043(2) -0.0023(17) 0.0004(16) -0.0202(15)
C64 0.047(2) 0.0198(15) 0.044(2) 0.0067(16) -0.0126(17) 0.0011(14)
C65 0.043(2) 0.0317(18) 0.042(2) 0.0094(18) -0.0220(17) 0.0001(16)
C66 0.0356(19) 0.0328(18) 0.033(2) -0.0117(16) 0.0151(15) -0.0067(15)
C67 0.063(3) 0.051(2) 0.0134(17) -0.0006(17) -0.0101(16) -0.020(2)
C68 0.0322(19) 0.0372(19) 0.051(2) 0.0035(19) -0.0225(17) 0.0039(15)
C69 0.046(2) 0.0204(15) 0.039(2) -0.0148(16) 0.0010(16) -0.0074(14)
C70 0.055(2) 0.0231(16) 0.036(2) -0.0180(16) 0.0038(17) -0.0094(15)
C71 0.062(3) 0.042(2) 0.0126(16) -0.0029(16) 0.0033(15) -0.0162(18)
C72 0.063(3) 0.039(2) 0.0109(16) -0.0023(15) 0.0005(15) -0.0153(18)
C73 0.057(2) 0.038(2) 0.0262(19) 0.0093(17) -0.0239(17) -0.0064(17)
C74 0.033(2) 0.038(2) 0.054(3) 0.0086(19) -0.0212(17) -0.0007(16)
C75 0.037(2) 0.044(2) 0.041(2) -0.0200(19) 0.0189(16) -0.0091(16)
C76 0.039(2) 0.0250(17) 0.046(2) -0.0139(17) 0.0098(17) 0.0020(14)
C77 0.047(2) 0.050(2) 0.031(2) -0.0031(18) -0.0233(17) -0.0126(18)
C78 0.057(2) 0.047(2) 0.0225(19) 0.0045(17) -0.0235(17) -0.0149(19)
C79 0.051(2) 0.0285(17) 0.033(2) -0.0145(16) -0.0051(16) -0.0157(16)
C80 0.0278(18) 0.0391(19) 0.046(2) -0.0245(18) -0.0035(15) -0.0088(15)
C81 0.060(2) 0.0322(18) 0.0197(18) 0.0117(16) -0.0136(16) -0.0123(17)
C82 0.0245(18) 0.0299(18) 0.059(3) -0.0029(18) -0.0107(16) 0.0066(14)
C83 0.0236(17) 0.0370(19) 0.046(2) -0.0108(17) 0.0078(15) -0.0102(14)
C84 0.0166(16) 0.041(2) 0.054(2) -0.0061(19) -0.0021(15) -0.0034(14)
C85 0.055(2) 0.0307(18) 0.033(2) -0.0184(17) -0.0019(16) -0.0173(17)
C86 0.057(2) 0.041(2) 0.0217(18) -0.0203(17) 0.0102(16) -0.0152(18)
C87 0.057(2) 0.048(2) 0.0238(19) 0.0034(18) -0.0210(17) -0.0156(19)
C88 0.0357(8) 0.0418(8) 0.0446(10) -0.0134(8) -0.0015(6) 0.0025(6)
C89 0.0306(19) 0.042(2) 0.049(2) -0.0075(19) -0.0110(16) -0.0171(16)
C90 0.051(2) 0.0140(14) 0.035(2) -0.0024(15) -0.0035(16) -0.0087(14)
C91 0.046(2) 0.0346(18) 0.0284(19) -0.0135(16) 0.0053(15) -0.0195(16)
C92 0.056(2) 0.0346(19) 0.0276(19) 0.0108(17) -0.0209(17) -0.0075(17)
C93 0.034(2) 0.0233(16) 0.056(3) -0.0093(17) -0.0049(17) 0.0068(14)
C94 0.056(2) 0.041(2) 0.0232(18) -0.0138(17) -0.0101(16) -0.0174(17)
C95 0.045(2) 0.0268(17) 0.0296(19) 0.0025(15) 0.0051(15) -0.0180(15)
C96 0.038(2) 0.0147(14) 0.053(2) -0.0068(16) -0.0081(17) 0.0056(13)
C97 0.048(2) 0.039(2) 0.0268(19) -0.0028(17) 0.0123(16) -0.0209(17)
C98 0.0357(8) 0.0418(8) 0.0446(10) -0.0134(8) -0.0015(6) 0.0025(6)
C99 0.0379(19) 0.0301(17) 0.0236(17) -0.0069(15) -0.0024(14) -0.0120(14)
C100 0.041(2) 0.0202(16) 0.054(3) -0.0023(17) -0.0076(18) 0.0088(14)
C101 0.0280(18) 0.0352(19) 0.043(2) -0.0119(17) 0.0110(15) 0.0021(14)
C102 0.050(2) 0.043(2) 0.0246(19) -0.0165(17) 0.0143(16) -0.0145(17)
C103 0.046(2) 0.0307(17) 0.0279(19) 0.0006(16) 0.0049(15) -0.0209(15)
C104 0.047(2) 0.0149(14) 0.045(2) -0.0108(16) 0.0013(16) -0.0058(14)
C105 0.0238(17) 0.0299(17) 0.052(2) -0.0247(17) -0.0035(15) -0.0038(13)
C106 0.0344(19) 0.0368(18) 0.0319(19) -0.0071(16) 0.0121(15) -0.0140(15)
C107 0.053(2) 0.046(2) 0.031(2) -0.0054(18) -0.0213(17) -0.0211(18)
C108 0.044(2) 0.0312(17) 0.037(2) -0.0113(16) -0.0059(16) -0.0224(16)
C109 0.0289(19) 0.0289(17) 0.052(2) -0.0026(18) -0.0098(16) 0.0085(14)
C110 0.0239(18) 0.048(2) 0.057(3) -0.009(2) -0.0147(16) -0.0103(16)
C111 0.048(2) 0.0296(17) 0.039(2) -0.0107(17) -0.0082(16) -0.0193(16)
C112 0.0246(18) 0.046(2) 0.055(3) -0.004(2) -0.0184(16) -0.0082(15)
C113 0.059(3) 0.042(2) 0.0181(17) -0.0058(16) 0.0105(16) -0.0206(18)
C114 0.0235(18) 0.043(2) 0.053(2) -0.0097(19) 0.0056(16) -0.0154(15)
C115 0.045(2) 0.0321(18) 0.0245(18) -0.0006(15) 0.0101(15) -0.0174(15)
C116 0.063(3) 0.046(2) 0.0153(17) -0.0049(17) -0.0089(16) -0.0174(19)
C117 0.053(2) 0.0201(15) 0.034(2) 0.0077(16) -0.0024(16) -0.0148(15)
C118 0.054(2) 0.039(2) 0.0261(19) -0.0232(17) 0.0093(16) -0.0135(17)
C119 0.0330(19) 0.040(2) 0.047(2) -0.0006(18) -0.0244(17) -0.0042(15)
C120 0.048(2) 0.044(2) 0.035(2) 0.0011(18) -0.0274(17) -0.0128(17)
C121 0.034(2) 0.046(2) 0.053(2) 0.001(2) -0.0295(18) -0.0074(16)
C122 0.0357(8) 0.0418(8) 0.0446(10) -0.0134(8) -0.0015(6) 0.0025(6)
C123 0.060(2) 0.0332(18) 0.0180(17) 0.0112(16) -0.0071(16) -0.0158(17)
C124 0.0185(17) 0.045(2) 0.065(3) -0.010(2) -0.0044(16) -0.0064(15)
C125 0.044(2) 0.0268(17) 0.038(2) -0.0229(16) 0.0093(16) -0.0052(15)
C126 0.059(3) 0.048(2) 0.0255(19) -0.0154(18) -0.0108(17) -0.0220(19)
C127 0.0270(19) 0.0366(19) 0.055(3) -0.0207(19) 0.0112(16) -0.0001(15)
C128 0.045(2) 0.0219(16) 0.037(2) -0.0073(15) 0.0015(16) -0.0178(14)
C129 0.0222(18) 0.0328(18) 0.056(3) -0.0090(18) 0.0004(16) 0.0060(13)
C130 0.0303(19) 0.0395(19) 0.048(2) -0.0060(18) 0.0003(16) -0.0194(15)
C131 0.056(2) 0.0232(16) 0.0255(19) 0.0059(15) -0.0034(16) -0.0152(15)
C132 0.048(2) 0.049(2) 0.033(2) -0.0092(18) -0.0212(17) -0.0185(18)
C133 0.052(2) 0.0203(16) 0.036(2) 0.0101(16) -0.0120(17) -0.0066(15)
C134 0.0357(8) 0.0418(8) 0.0446(10) -0.0134(8) -0.0015(6) 0.0025(6)
C135 0.0211(18) 0.039(2) 0.067(3) -0.015(2) 0.0001(17) 0.0022(15)
C136 0.066(3) 0.049(2) 0.0168(17) -0.0131(17) -0.0051(16) -0.021(2)
C137 0.034(2) 0.0278(17) 0.051(2) -0.0202(18) 0.0091(16) 0.0017(14)
C138 0.046(2) 0.0139(14) 0.040(2) -0.0031(15) -0.0035(16) -0.0092(14)

loop_
_atom_type_symbol
_atom_type_description
_atom_type_scat_dispersion_real
_atom_type_scat_dispersion_imag
_atom_type_scat_source
C C 0.0181 0.0091 'International Tables Vol C Tables 4.2.6.8 and 6.1.1.4'
H H 0.0000 0.0000 'International Tables Vol C Tables 4.2.6.8 and 6.1.1.4'
N N 0.0311 0.0180 'International Tables Vol C Tables 4.2.6.8 and 6.1.1.4'
Ag Ag 0.1306 4.2820 'International Tables Vol C Tables 4.2.6.8 and 6.1.1.4'

loop_
_geom_angle_atom_site_label_1
_geom_angle_atom_site_label_2
_geom_angle_atom_site_label_3
_geom_angle
_geom_angle_site_symmetry_1
_geom_angle_site_symmetry_3
_geom_angle_publ_flag
N1 Ag1 N1 179.998(1) . 2_755 ?
N1 Ag1 N2 91.14(9) . 2_755 ?
N1 Ag1 N2 88.86(9) 2_755 2_755 ?
N1 Ag1 N2 88.86(9) . . ?
N1 Ag1 N2 91.14(9) 2_755 . ?
N2 Ag1 N2 180.0 2_755 . ?
N4 Ag2 N4 180.000(1) . 2_566 ?
N4 Ag2 N3 89.57(9) . . ?
N4 Ag2 N3 90.43(9) 2_566 . ?
N4 Ag2 N3 90.43(9) . 2_566 ?
N4 Ag2 N3 89.57(9) 2_566 2_566 ?
N3 Ag2 N3 179.999(1) . 2_566 ?
C6 N1 C5 108.8(2) . . ?
C6 N1 Ag1 126.74(18) . . ?
C5 N1 Ag1 124.24(19) . . ?
C22 N2 C21 108.9(2) . . ?
C22 N2 Ag1 123.92(19) . . ?
C21 N2 Ag1 125.81(17) . . ?
C10 N3 C8 108.4(2) . . ?
C10 N3 Ag2 125.18(19) . . ?
C8 N3 Ag2 125.79(19) . . ?
C12 N4 C9 108.3(2) . . ?
C12 N4 Ag2 125.15(19) . . ?
C9 N4 Ag2 126.17(19) . . ?
N1 C5 C32 126.6(3) . . ?
N1 C5 C34 108.1(2) . . ?
C32 C5 C34 125.3(3) . . ?
N1 C6 C16 125.8(3) . . ?
N1 C6 C24 107.9(2) . . ?
C16 C6 C24 126.3(3) . . ?
C33 C7 C21 107.9(3) . . ?
C33 C7 H7 126.0 . . ?
C21 C7 H7 126.0 . . ?
N3 C8 C25 125.9(3) . . ?
N3 C8 C31 108.1(3) . . ?
C25 C8 C31 126.0(3) . . ?
N4 C9 C25 125.3(3) . . ?
N4 C9 C27 107.8(3) . . ?
C25 C9 C27 126.9(3) . . ?
N3 C10 C19 126.1(3) . . ?
N3 C10 C18 108.4(3) . . ?
C19 C10 C18 125.5(3) . . ?
C13 C11 C28 120.5(3) . . ?
C13 C11 H11 119.7 . . ?
C28 C11 H11 119.7 . . ?
N4 C12 C19 126.1(3) . 2_566 ?
N4 C12 C40 108.4(3) . . ?
C19 C12 C40 125.5(3) 2_566 . ?
C11 C13 C15 119.1(3) . . ?
C11 C13 C32 120.4(3) . . ?
C15 C13 C32 120.5(3) . . ?
C35 C14 C37 118.2(3) . . ?
C35 C14 C16 121.0(3) . . ?
C37 C14 C16 120.7(3) . . ?
C23 C15 C13 120.2(3) . . ?
C23 C15 H15 119.9 . . ?
C13 C15 H15 119.9 . . ?
C21 C16 C6 125.8(3) . . ?
C21 C16 C14 117.6(2) . . ?
C6 C16 C14 116.6(2) . . ?
C56 C17 C98 119.1(3) . . ?
C56 C17 C19 120.2(3) . . ?
C98 C17 C19 120.6(3) . . ?
C31 C18 C10 107.5(3) . . ?
C31 C18 H18 126.2 . . ?
C10 C18 H18 126.2 . . ?
C12 C19 C10 126.5(3) 2_566 . ?
C12 C19 C17 116.4(3) 2_566 . ?
C10 C19 C17 117.0(3) . . ?
C46 C20 C26 119.7(3) . . ?
C46 C20 H20 120.2 . . ?
C26 C20 H20 120.2 . . ?
N2 C21 C16 126.2(2) . . ?
N2 C21 C7 107.6(2) . . ?
C16 C21 C7 126.1(3) . . ?
N2 C22 C32 126.4(3) . 2_755 ?
N2 C22 C33 108.2(2) . . ?
C32 C22 C33 125.3(3) 2_755 . ?
C42 C23 C15 120.4(3) . . ?
C42 C23 H23 119.8 . . ?
C15 C23 H23 119.8 . . ?
C34 C24 C6 107.8(3) . . ?
C34 C24 H24 126.1 . . ?
C6 C24 H24 126.1 . . ?
C9 C25 C8 126.3(3) . . ?
C9 C25 C29 116.8(3) . . ?
C8 C25 C29 116.8(3) . . ?
C29 C26 C20 120.8(3) . . ?
C29 C26 H26 119.6 . . ?
C20 C26 H26 119.6 . . ?
C40 C27 C9 108.0(3) . . ?
C40 C27 H27 126.0 . . ?
C9 C27 H27 126.0 . . ?
C42 C28 C11 119.7(3) . . ?
C42 C28 H28 120.1 . . ?
C11 C28 H28 120.1 . . ?
C26 C29 C39 118.6(3) . . ?
C26 C29 C25 119.7(3) . . ?
C39 C29 C25 121.7(3) . . ?
C66 C30 C86 122.7(4) . . ?
C66 C30 C71 121.1(3) . . ?
C86 C30 C71 106.8(3) . . ?
C18 C31 C8 107.5(3) . . ?
C18 C31 H31 126.2 . . ?
C8 C31 H31 126.2 . . ?
C5 C32 C22 127.0(3) . 2_755 ?
C5 C32 C13 116.4(2) . . ?
C22 C32 C13 116.6(2) 2_755 . ?
C7 C33 C22 107.3(2) . . ?
C7 C33 H33 126.3 . . ?
C22 C33 H33 126.3 . . ?
C24 C34 C5 107.5(2) . . ?
C24 C34 H34 126.3 . . ?
C5 C34 H34 126.3 . . ?
C36 C35 C14 121.0(3) . . ?
C36 C35 H35 119.5 . . ?
C14 C35 H35 119.5 . . ?
C105 C36 C35 120.1(3) . . ?
C105 C36 H36 119.9 . . ?
C35 C36 H36 119.9 . . ?
C41 C37 C14 120.6(3) . . ?
C41 C37 H37 119.7 . . ?
C14 C37 H37 119.7 . . ?
C91 C38 C43 119.7(3) . . ?
C91 C38 H38 120.1 . . ?
C43 C38 H38 120.1 . . ?
C49 C39 C29 120.4(3) . . ?
C49 C39 H39 119.8 . . ?
C29 C39 H39 119.8 . . ?
C27 C40 C12 107.4(3) . . ?
C27 C40 H40 126.3 . . ?
C12 C40 H40 126.3 . . ?
C37 C41 C105 120.1(3) . . ?
C37 C41 H41 119.9 . . ?
C105 C41 H41 119.9 . . ?
C23 C42 C28 120.1(3) . . ?
C23 C42 H42 120.0 . . ?
C28 C42 H42 120.0 . . ?
C99 C43 C38 120.0(3) . . ?
C99 C43 H43 120.0 . . ?
C38 C43 H43 120.0 . . ?
C80 C44 C99 119.5(3) . . ?
C80 C44 H44 120.3 . . ?
C99 C44 H44 120.3 . . ?
C54 C45 C110 120.0(4) . . ?
C54 C45 C62 119.8(4) . . ?
C110 C45 C62 109.9(3) . . ?
C49 C46 C20 120.2(3) . . ?
C49 C46 H46 119.9 . . ?
C20 C46 H46 119.9 . . ?
C71 C47 C81 116.1(4) . . ?
C71 C47 C115 119.0(4) . . ?
C81 C47 C115 119.0(3) . . ?
C62 C48 C103 118.0(3) . . ?
C62 C48 C128 118.3(3) . . ?
C103 C48 C128 119.7(3) . . ?
C46 C49 C39 120.3(3) . . ?
C46 C49 H49 119.9 . . ?
C39 C49 H49 119.9 . . ?
C86 C50 C76 120.1(3) . . ?
C86 C50 C70 119.2(4) . . ?
C76 C50 C70 108.9(3) . . ?
C64 C51 C131 118.1(3) . . ?
C64 C51 C90 117.9(3) . . ?
C131 C51 C90 119.7(3) . . ?
C94 C52 C116 115.7(4) . . ?
C94 C52 C118 119.0(3) . . ?
C116 C52 C118 120.0(3) . . ?
C111 C53 C138 119.5(3) . . ?
C111 C53 C63 120.1(3) . . ?
C138 C53 C63 108.8(3) . . ?
C45 C54 C132 120.6(4) . . ?
C45 C54 C108 119.6(4) . . ?
C132 C54 C108 109.8(3) . . ?
C96 C55 C60 121.3(3) . . ?
C96 C55 C133 120.2(3) . . ?
C60 C55 C133 107.0(3) . . ?
C17 C56 C122 121.0(4) . . ?
C17 C56 H56 119.5 . . ?
C122 C56 H56 119.5 . . ?
C100 C57 C104 120.2(4) . . ?
C100 C57 C76 120.0(4) . . ?
C104 C57 C76 109.4(3) . . ?
C89 C58 C107 120.2(4) . . ?
C89 C58 C111 120.7(4) . . ?
C107 C58 C111 107.6(3) . . ?
C114 C59 C97 120.1(3) . . ?
C114 C59 C75 119.7(4) . . ?
C97 C59 C75 108.4(3) . . ?
C68 C60 C55 122.1(4) . . ?
C68 C60 C73 121.5(4) . . ?
C55 C60 C73 107.9(3) . . ?
C138 C61 C96 116.8(3) . . ?
C138 C61 C69 118.5(3) . . ?
C96 C61 C69 119.2(3) . . ?
C48 C62 C114 122.5(4) . . ?
C48 C62 C45 121.1(3) . . ?
C114 C62 C45 105.9(3) . . ?
C130 C63 C95 120.0(3) . . ?
C130 C63 C53 119.7(4) . . ?
C95 C63 C53 108.6(3) . . ?
C51 C64 C65 122.0(4) . . ?
C51 C64 C100 121.8(4) . . ?
C65 C64 C100 105.5(3) . . ?
C92 C65 C64 119.4(4) . . ?
C92 C65 C74 120.8(4) . . ?
C64 C65 C74 109.3(4) . . ?
C30 C66 C101 117.7(3) . . ?
C30 C66 C106 117.8(3) . . ?
C101 C66 C106 120.5(3) . . ?
C78 C67 C71 121.1(4) . . ?
C78 C67 C136 121.7(4) . . ?
C71 C67 C136 107.5(4) . . ?
C60 C68 C82 115.6(4) . . ?
C60 C68 C121 118.6(4) . . ?
C82 C68 C121 119.7(4) . . ?
C79 C69 C61 117.7(3) . . ?
C79 C69 C125 117.4(3) . . ?
C61 C69 C125 120.7(3) . . ?
C85 C70 C104 119.8(3) . . ?
C85 C70 C50 120.0(4) . . ?
C104 C70 C50 108.5(3) . . ?
C47 C71 C67 122.1(4) . . ?
C47 C71 C30 121.4(4) . . ?
C67 C71 C30 108.5(3) . . ?
C113 C72 C123 120.8(3) . . ?
C113 C72 C116 119.6(4) . . ?
C123 C72 C116 108.6(3) . . ?
C78 C73 C81 122.4(4) . . ?
C78 C73 C60 121.5(4) . . ?
C81 C73 C60 108.3(3) . . ?
C109 C74 C119 122.2(4) . . ?
C109 C74 C65 107.3(3) . . ?
C119 C74 C65 120.4(4) . . ?
C127 C75 C102 120.0(4) . . ?
C127 C75 C59 119.6(4) . . ?
C102 C75 C59 108.2(4) . . ?
C101 C76 C50 122.1(4) . . ?
C101 C76 C57 120.9(4) . . ?
C50 C76 C57 106.0(3) . . ?
C132 C77 C78 116.7(4) . . ?
C132 C77 C121 118.5(4) . . ?
C78 C77 C121 119.4(3) . . ?
C73 C78 C67 115.4(4) . . ?
C73 C78 C77 119.1(4) . . ?
C67 C78 C77 119.8(4) . . ?
C69 C79 C111 122.5(3) . . ?
C69 C79 C94 121.4(3) . . ?
C111 C79 C94 107.1(3) . . ?
C91 C80 C44 119.9(3) . . ?
C91 C80 H80 120.1 . . ?
C44 C80 H80 120.1 . . ?
C73 C81 C47 120.9(3) . . ?
C73 C81 C133 107.7(4) . . ?
C47 C81 C133 121.0(3) . . ?
C68 C82 C93 121.4(3) . . ?
C68 C82 C135 121.5(3) . . ?
C93 C82 C135 107.0(4) . . ?
C106 C83 C130 122.2(3) . . ?
C106 C83 C84 122.1(3) . . ?
C130 C83 C84 106.8(3) . . ?
C129 C84 C112 121.9(4) . . ?
C129 C84 C83 120.6(4) . . ?
C112 C84 C83 109.1(3) . . ?
C70 C85 C108 119.6(4) . . ?
C70 C85 C126 120.6(3) . . ?
C108 C85 C126 108.3(3) . . ?
C50 C86 C136 120.5(3) . . ?
C50 C86 C30 119.1(4) . . ?
C136 C86 C30 108.2(3) . . ?
C116 C87 C120 122.1(4) . . ?
C116 C87 C92 106.9(3) . . ?
C120 C87 C92 120.4(4) . . ?
C134 C88 C122 120.1(4) . . ?
C134 C88 H88 120.0 . . ?
C122 C88 H88 120.0 . . ?
C58 C89 C112 120.2(4) . . ?
C58 C89 C130 119.3(4) . . ?
C112 C89 C130 108.4(3) . . ?
C104 C90 C128 118.3(3) . . ?
C104 C90 C51 117.3(3) . . ?
C128 C90 C51 120.1(3) . . ?
C38 C91 C80 120.5(3) . . ?
C38 C91 H91 119.7 . . ?
C80 C91 H91 119.7 . . ?
C65 C92 C123 119.8(4) . . ?
C65 C92 C87 119.9(4) . . ?
C123 C92 C87 109.3(3) . . ?
C96 C93 C82 121.6(4) . . ?
C96 C93 C137 121.3(4) . . ?
C82 C93 C137 109.0(3) . . ?
C52 C94 C107 122.2(4) . . ?
C52 C94 C79 121.0(4) . . ?
C107 C94 C79 108.8(3) . . ?
C115 C95 C63 121.5(3) . . ?
C115 C95 C117 121.1(3) . . ?
C63 C95 C117 106.7(3) . . ?
C93 C96 C55 115.8(3) . . ?
C93 C96 C61 118.8(4) . . ?
C55 C96 C61 120.4(3) . . ?
C59 C97 C103 122.8(4) . . ?
C59 C97 C113 106.5(3) . . ?
C103 C97 C113 120.4(4) . . ?
C17 C98 C134 120.0(4) . . ?
C17 C98 H98 120.0 . . ?
C134 C98 H98 120.0 . . ?
C43 C99 C44 120.4(3) . . ?
C43 C99 H99 119.8 . . ?
C44 C99 H99 119.8 . . ?
C57 C100 C64 119.9(4) . . ?
C57 C100 C109 120.8(4) . . ?
C64 C100 C109 109.3(3) . . ?
C76 C101 C66 118.2(4) . . ?
C76 C101 C129 117.0(3) . . ?
C66 C101 C129 119.0(3) . . ?
C75 C102 C118 122.4(4) . . ?
C75 C102 C113 107.4(3) . . ?
C118 C102 C113 119.7(4) . . ?
C97 C103 C131 118.9(3) . . ?
C97 C103 C48 117.3(3) . . ?
C131 C103 C48 119.7(3) . . ?
C90 C104 C70 121.7(3) . . ?
C90 C104 C57 121.2(3) . . ?
C70 C104 C57 106.1(3) . . ?
C36 C105 C41 119.9(3) . . ?
C36 C105 H105 120.0 . . ?
C41 C105 H105 120.0 . . ?
C83 C106 C115 117.6(3) . . ?
C83 C106 C66 117.7(3) . . ?
C115 C106 C66 120.7(3) . . ?
C94 C107 C120 121.4(3) . . ?
C94 C107 C58 107.8(3) . . ?
C120 C107 C58 120.9(4) . . ?
C128 C108 C85 121.9(3) . . ?
C128 C108 C54 121.7(3) . . ?
C85 C108 C54 105.9(3) . . ?
C129 C109 C74 121.7(3) . . ?
C129 C109 C100 120.1(4) . . ?
C74 C109 C100 107.7(3) . . ?
C121 C110 C45 120.8(4) . . ?
C121 C110 C124 122.5(3) . . ?
C45 C110 C124 106.2(4) . . ?
C53 C111 C79 119.8(3) . . ?
C53 C111 C58 119.5(4) . . ?
C79 C111 C58 108.5(3) . . ?
C119 C112 C84 121.6(3) . . ?
C119 C112 C89 120.9(4) . . ?
C84 C112 C89 107.8(3) . . ?
C72 C113 C97 119.9(4) . . ?
C72 C113 C102 121.6(4) . . ?
C97 C113 C102 108.1(4) . . ?
C59 C114 C62 118.7(4) . . ?
C59 C114 C124 120.9(3) . . ?
C62 C114 C124 108.3(3) . . ?
C95 C115 C106 119.0(3) . . ?
C95 C115 C47 117.0(3) . . ?
C106 C115 C47 118.8(3) . . ?
C87 C116 C52 121.6(4) . . ?
C87 C116 C72 107.8(3) . . ?
C52 C116 C72 119.9(4) . . ?
C133 C117 C95 120.6(3) . . ?
C133 C117 C138 120.6(3) . . ?
C95 C117 C138 108.7(3) . . ?
C102 C118 C52 117.6(4) . . ?
C102 C118 C125 117.6(4) . . ?
C52 C118 C125 119.8(3) . . ?
C74 C119 C112 115.1(4) . . ?
C74 C119 C120 118.9(4) . . ?
C112 C119 C120 119.3(3) . . ?
C87 C120 C107 115.4(4) . . ?
C87 C120 C119 119.4(3) . . ?
C107 C120 C119 118.3(4) . . ?
C110 C121 C77 118.0(4) . . ?
C110 C121 C68 116.5(4) . . ?
C77 C121 C68 119.8(4) . . ?
C88 C122 C56 119.4(4) . . ?
C88 C122 H122 120.3 . . ?
C56 C122 H122 120.3 . . ?
C92 C123 C131 122.3(4) . . ?
C92 C123 C72 106.4(3) . . ?
C131 C123 C72 120.8(4) . . ?
C135 C124 C110 120.2(4) . . ?
C135 C124 C114 119.4(4) . . ?
C110 C124 C114 108.4(3) . . ?
C137 C125 C118 118.5(3) . . ?
C137 C125 C69 117.2(3) . . ?
C118 C125 C69 120.3(3) . . ?
C136 C126 C132 120.8(4) . . ?
C136 C126 C85 119.2(4) . . ?
C132 C126 C85 108.4(3) . . ?
C75 C127 C137 119.6(4) . . ?
C75 C127 C135 120.4(3) . . ?
C137 C127 C135 107.9(4) . . ?
C108 C128 C90 118.1(3) . . ?
C108 C128 C48 117.5(3) . . ?
C90 C128 C48 120.0(3) . . ?
C84 C129 C109 115.9(4) . . ?
C84 C129 C101 119.0(4) . . ?
C109 C129 C101 119.7(3) . . ?
C63 C130 C83 119.5(4) . . ?
C63 C130 C89 120.6(4) . . ?
C83 C130 C89 107.6(3) . . ?
C123 C131 C51 117.5(4) . . ?
C123 C131 C103 117.7(3) . . ?
C51 C131 C103 120.8(3) . . ?
C77 C132 C126 122.2(4) . . ?
C77 C132 C54 120.5(4) . . ?
C126 C132 C54 106.4(3) . . ?
C117 C133 C81 120.2(4) . . ?
C117 C133 C55 120.1(4) . . ?
C81 C133 C55 108.9(3) . . ?
C88 C134 C98 120.1(4) . . ?
C88 C134 H134 119.9 . . ?
C98 C134 H134 120.0 . . ?
C124 C135 C82 119.5(4) . . ?
C124 C135 C127 119.9(4) . . ?
C82 C135 C127 108.6(3) . . ?
C126 C136 C67 118.7(4) . . ?
C126 C136 C86 120.4(4) . . ?
C67 C136 C86 108.8(3) . . ?
C125 C137 C127 121.9(4) . . ?
C125 C137 C93 121.4(3) . . ?
C127 C137 C93 107.2(4) . . ?
C61 C138 C53 122.0(3) . . ?
C61 C138 C117 120.8(3) . . ?
C53 C138 C117 106.4(3) . . ?

loop_
_geom_bond_atom_site_label_1
_geom_bond_atom_site_label_2
_geom_bond_distance
_geom_bond_site_symmetry_2
_geom_bond_publ_flag
Ag1 N1 2.093(2) . ?
Ag1 N1 2.093(2) 2_755 ?
Ag1 N2 2.110(2) 2_755 ?
Ag1 N2 2.110(2) . ?
Ag2 N4 2.094(2) . ?
Ag2 N4 2.094(2) 2_566 ?
Ag2 N3 2.091(2) . ?
Ag2 N3 2.091(2) 2_566 ?
N1 C6 1.368(4) . ?
N1 C5 1.369(3) . ?
N2 C22 1.367(4) . ?
N2 C21 1.369(4) . ?
N3 C10 1.366(4) . ?
N3 C8 1.371(4) . ?
N4 C12 1.370(4) . ?
N4 C9 1.377(4) . ?
C5 C32 1.409(4) . ?
C5 C34 1.440(4) . ?
C6 C16 1.418(4) . ?
C6 C24 1.441(4) . ?
C7 C33 1.347(4) . ?
C7 C21 1.451(4) . ?
C7 H7 0.9500 . ?
C8 C25 1.412(4) . ?
C8 C31 1.447(4) . ?
C9 C25 1.410(4) . ?
C9 C27 1.440(4) . ?
C10 C19 1.410(4) . ?
C10 C18 1.444(4) . ?
C11 C13 1.390(4) . ?
C11 C28 1.396(4) . ?
C11 H11 0.9500 . ?
C12 C19 1.410(4) 2_566 ?
C12 C40 1.440(4) . ?
C13 C15 1.399(4) . ?
C13 C32 1.496(4) . ?
C14 C35 1.398(4) . ?
C14 C37 1.398(4) . ?
C14 C16 1.501(4) . ?
C15 C23 1.386(4) . ?
C15 H15 0.9500 . ?
C16 C21 1.403(4) . ?
C17 C56 1.376(6) . ?
C17 C98 1.382(6) . ?
C17 C19 1.501(5) . ?
C18 C31 1.348(4) . ?
C18 H18 0.9500 . ?
C19 C12 1.410(4) 2_566 ?
C20 C46 1.380(5) . ?
C20 C26 1.397(4) . ?
C20 H20 0.9500 . ?
C22 C32 1.409(4) 2_755 ?
C22 C33 1.449(4) . ?
C23 C42 1.382(5) . ?
C23 H23 0.9500 . ?
C24 C34 1.352(4) . ?
C24 H24 0.9500 . ?
C25 C29 1.501(4) . ?
C26 C29 1.394(4) . ?
C26 H26 0.9500 . ?
C27 C40 1.349(4) . ?
C27 H27 0.9500 . ?
C28 C42 1.388(5) . ?
C28 H28 0.9500 . ?
C29 C39 1.400(4) . ?
C30 C66 1.404(6) . ?
C30 C86 1.435(5) . ?
C30 C71 1.460(6) . ?
C31 H31 0.9500 . ?
C32 C22 1.409(4) 2_755 ?
C33 H33 0.9500 . ?
C34 H34 0.9500 . ?
C35 C36 1.387(5) . ?
C35 H35 0.9500 . ?
C36 C105 1.378(5) . ?
C36 H36 0.9500 . ?
C37 C41 1.392(5) . ?
C37 H37 0.9500 . ?
C38 C91 1.378(5) . ?
C38 C43 1.391(5) . ?
C38 H38 0.9500 . ?
C39 C49 1.388(5) . ?
C39 H39 0.9500 . ?
C40 H40 0.9500 . ?
C41 C105 1.387(5) . ?
C41 H41 0.9500 . ?
C42 H42 0.9500 . ?
C43 C99 1.377(5) . ?
C43 H43 0.9500 . ?
C44 C80 1.389(5) . ?
C44 C99 1.391(5) . ?
C44 H44 0.9500 . ?
C45 C54 1.365(6) . ?
C45 C110 1.439(5) . ?
C45 C62 1.445(6) . ?
C46 C49 1.387(5) . ?
C46 H46 0.9500 . ?
C47 C71 1.395(5) . ?
C47 C81 1.422(6) . ?
C47 C115 1.471(5) . ?
C48 C62 1.414(5) . ?
C48 C103 1.465(5) . ?
C48 C128 1.472(5) . ?
C49 H49 0.9500 . ?
C50 C86 1.377(6) . ?
C50 C76 1.421(6) . ?
C50 C70 1.459(5) . ?
C51 C64 1.410(5) . ?
C51 C131 1.450(5) . ?
C51 C90 1.472(5) . ?
C52 C94 1.407(5) . ?
C52 C116 1.424(5) . ?
C52 C118 1.449(6) . ?
C53 C111 1.385(5) . ?
C53 C138 1.420(5) . ?
C53 C63 1.449(5) . ?
C54 C132 1.436(6) . ?
C54 C108 1.442(6) . ?
C55 C96 1.415(6) . ?
C55 C60 1.430(5) . ?
C55 C133 1.443(6) . ?
C56 C122 1.395(5) . ?
C56 H56 0.9500 . ?
C57 C100 1.341(6) . ?
C57 C104 1.445(5) . ?
C57 C76 1.463(6) . ?
C58 C89 1.375(6) . ?
C58 C107 1.445(6) . ?
C58 C111 1.447(5) . ?
C59 C114 1.374(6) . ?
C59 C97 1.422(6) . ?
C59 C75 1.459(5) . ?
C60 C68 1.405(6) . ?
C60 C73 1.455(6) . ?
C61 C138 1.415(5) . ?
C61 C96 1.463(5) . ?
C61 C69 1.462(5) . ?
C62 C114 1.440(5) . ?
C63 C130 1.373(5) . ?
C63 C95 1.423(5) . ?
C64 C65 1.439(6) . ?
C64 C100 1.438(6) . ?
C65 C92 1.361(6) . ?
C65 C74 1.454(6) . ?
C66 C101 1.469(5) . ?
C66 C106 1.463(5) . ?
C67 C78 1.420(6) . ?
C67 C71 1.426(6) . ?
C67 C136 1.433(6) . ?
C68 C82 1.416(6) . ?
C68 C121 1.474(6) . ?
C69 C79 1.407(5) . ?
C69 C125 1.472(5) . ?
C70 C85 1.368(6) . ?
C70 C104 1.433(6) . ?
C72 C113 1.349(6) . ?
C72 C123 1.438(5) . ?
C72 C116 1.454(5) . ?
C73 C78 1.408(5) . ?
C73 C81 1.417(6) . ?
C74 C109 1.416(6) . ?
C74 C119 1.421(5) . ?
C75 C127 1.379(6) . ?
C75 C102 1.408(6) . ?
C76 C101 1.411(5) . ?
C77 C132 1.417(6) . ?
C77 C78 1.464(6) . ?
C77 C121 1.470(6) . ?
C79 C111 1.423(5) . ?
C79 C94 1.455(5) . ?
C80 C91 1.385(5) . ?
C80 H80 0.9500 . ?
C81 C133 1.432(5) . ?
C82 C93 1.437(5) . ?
C82 C135 1.437(6) . ?
C83 C106 1.404(5) . ?
C83 C130 1.447(5) . ?
C83 C84 1.456(5) . ?
C84 C129 1.414(5) . ?
C84 C112 1.423(6) . ?
C85 C108 1.442(5) . ?
C85 C126 1.447(6) . ?
C86 C136 1.433(6) . ?
C87 C116 1.416(6) . ?
C87 C120 1.413(6) . ?
C87 C92 1.465(5) . ?
C88 C134 1.377(6) . ?
C88 C122 1.375(6) . ?
C88 H88 0.9500 . ?
C89 C112 1.438(5) . ?
C89 C130 1.453(6) . ?
C90 C104 1.422(5) . ?
C90 C128 1.454(5) . ?
C91 H91 0.9500 . ?
C92 C123 1.418(6) . ?
C93 C96 1.408(5) . ?
C93 C137 1.456(6) . ?
C94 C107 1.418(6) . ?
C95 C115 1.419(5) . ?
C95 C117 1.444(5) . ?
C97 C103 1.416(5) . ?
C97 C113 1.450(5) . ?
C98 C134 1.398(5) . ?
C98 H98 0.9500 . ?
C99 H99 0.9500 . ?
C100 C109 1.446(5) . ?
C101 C129 1.467(6) . ?
C102 C118 1.427(5) . ?
C102 C113 1.451(6) . ?
C103 C131 1.461(5) . ?
C105 H105 0.9500 . ?
C106 C115 1.460(5) . ?
C107 C120 1.427(5) . ?
C108 C128 1.415(5) . ?
C109 C129 1.412(6) . ?
C110 C121 1.423(6) . ?
C110 C124 1.438(6) . ?
C112 C119 1.420(6) . ?
C114 C124 1.453(6) . ?
C117 C133 1.355(5) . ?
C117 C138 1.458(5) . ?
C118 C125 1.453(6) . ?
C119 C120 1.454(6) . ?
C122 H122 0.9500 . ?
C123 C131 1.426(5) . ?
C124 C135 1.382(5) . ?
C125 C137 1.414(6) . ?
C126 C136 1.383(6) . ?
C126 C132 1.436(6) . ?
C127 C137 1.430(5) . ?
C127 C135 1.456(6) . ?
C134 H134 0.9500 . ?
